data_1549026
loop_
_publ_author_name
'Kim, Hyun-Chul'
'Huh, Seong'
'Lee, Do Nam'
'Kim, Youngmee'

_publ_section_title
;
 Selective carbon dioxide sorption by a new breathing three-dimensional
 Zn-MOF with Lewis basic nitrogen-rich channels.
;
_journal_issue 14
_journal_name_full 'Dalton transactions (Cambridge, England : 2003)'
_journal_page_first 4820
_journal_page_last 4826
_journal_paper_doi 10.1039/C7DT04134A
_journal_volume 47
_journal_year 2018
_chemical_formula_moiety 'C96 H64 N12 O16 Zn4, 0.5(C96 H66 N12 O16 Zn4), 5(C3 H7 N O)'
_chemical_formula_sum 'C159 H132 N23 O29 Zn6'
_chemical_formula_weight 3221.09
_space_group_crystal_system monoclinic
_space_group_IT_number 14
_space_group_name_Hall '-P 2yn'
_space_group_name_H-M_alt 'P 1 21/n 1'
_symmetry_space_group_name_Hall '-P 2yn'
_symmetry_space_group_name_H-M 'P 1 21/n 1'
_atom_sites_solution_hydrogens geom
_audit_creation_date 2018-02-22
_audit_creation_method
;
Olex2 1.2
(compiled 2017.08.10 svn.r3461 for OlexSys, GUI svn.r5381)
;
_audit_update_record
;
2018-02-26 deposited with the CCDC.
2018-03-06 downloaded from the CCDC.
;
_cell_angle_alpha 90
_cell_angle_beta 93.435(9)
_cell_angle_gamma 90
_cell_formula_units_Z 2
_cell_length_a 16.255(3)
_cell_length_b 18.811(4)
_cell_length_c 23.568(4)
_cell_measurement_reflns_used 9678
_cell_measurement_temperature 100(2)
_cell_measurement_theta_max 28.32
_cell_measurement_theta_min 2.34
_cell_volume 7194(2)
_computing_cell_refinement 'Bruker SAINT'
_computing_data_collection 'Bruker APEX2'
_computing_data_reduction 'Bruker SAINT'
_computing_molecular_graphics 'Olex2 (Dolomanov et al., 2009)'
_computing_publication_material 'Olex2 (Dolomanov et al., 2009)'
_computing_structure_refinement 'ShelXL (Sheldrick, 2015)'
_computing_structure_solution 'SHELXS-97 (Sheldrick 2008)'
_diffrn_ambient_temperature 100(2)
_diffrn_measured_fraction_theta_full 1.000
_diffrn_measured_fraction_theta_max 1.000
_diffrn_measurement_device_type 'Bruker APEX-II CCD'
_diffrn_measurement_method '\f and \w scans'
_diffrn_radiation_type MoK\a
_diffrn_radiation_wavelength 0.71073
_diffrn_reflns_av_R_equivalents 0.2006
_diffrn_reflns_av_unetI/netI 0.0889
_diffrn_reflns_Laue_measured_fraction_full 1.000
_diffrn_reflns_Laue_measured_fraction_max 1.000
_diffrn_reflns_limit_h_max 20
_diffrn_reflns_limit_h_min -20
_diffrn_reflns_limit_k_max 23
_diffrn_reflns_limit_k_min -23
_diffrn_reflns_limit_l_max 29
_diffrn_reflns_limit_l_min -29
_diffrn_reflns_number 210973
_diffrn_reflns_point_group_measured_fraction_full 1.000
_diffrn_reflns_point_group_measured_fraction_max 1.000
_diffrn_reflns_theta_full 25.242
_diffrn_reflns_theta_max 26.733
_diffrn_reflns_theta_min 1.386
_exptl_absorpt_coefficient_mu 1.069
_exptl_absorpt_correction_T_max 0.979
_exptl_absorpt_correction_T_min 0.836
_exptl_absorpt_correction_type multi-scan
_exptl_absorpt_process_details 'SADABS V2012/1 (Bruker AXS Inc.)'
_exptl_crystal_colour colourless
_exptl_crystal_colour_primary colourless
_exptl_crystal_density_diffrn 1.487
_exptl_crystal_description plate
_exptl_crystal_F_000 3318
_exptl_crystal_size_max 0.4
_exptl_crystal_size_mid 0.14
_exptl_crystal_size_min 0.02
_refine_diff_density_max 0.718
_refine_diff_density_min -1.086
_refine_diff_density_rms 0.102
_refine_ls_extinction_method none
_refine_ls_goodness_of_fit_ref 1.080
_refine_ls_hydrogen_treatment constr
_refine_ls_matrix_type full
_refine_ls_number_parameters 1076
_refine_ls_number_reflns 15280
_refine_ls_number_restraints 270
_refine_ls_restrained_S_all 1.085
_refine_ls_R_factor_all 0.1803
_refine_ls_R_factor_gt 0.1197
_refine_ls_shift/su_max 0.001
_refine_ls_shift/su_mean 0.000
_refine_ls_structure_factor_coef Fsqd
_refine_ls_weighting_details 'w=1/[\s^2^(Fo^2^)+(0.0289P)^2^+52.4707P] where P=(Fo^2^+2Fc^2^)/3'
_refine_ls_weighting_scheme calc
_refine_ls_wR_factor_gt 0.1640
_refine_ls_wR_factor_ref 0.1923
_reflns_Friedel_coverage 0.000
_reflns_number_gt 9476
_reflns_number_total 15280
_reflns_threshold_expression 'I > 2\s(I)'
_cod_data_source_file c7dt04134a2.cif
_cod_data_source_block zn-mof1
_cod_depositor_comments 'Adding full bibliography for 1549026--1549027.cif.'
_cod_database_code 1549026
_shelx_shelxl_version_number 2014/7
_shelx_space_group_comment
;
The symmetry employed for this shelxl refinement is uniquely defined
by the following loop, which should always be used as a source of
symmetry information in preference to the above space-group names.
They are only intended as comments.
;
_shelx_estimated_absorpt_t_max 0.979
_shelx_estimated_absorpt_t_min 0.674
_olex2_refinement_description
;
1. Fixed Uiso
 At 1.2 times of:
  All C(H) groups, All C(H,H) groups, All N(H) groups
 At 1.5 times of:
  All C(H,H,H) groups
2. Shared sites
{C84A, C84B}
3. Restrained distances
 C72-C69
 1.51 with sigma of 0.02
 C74-C73
 1.51 with sigma of 0.02
 C73-C72
 1.54 with sigma of 0.02
 C68-C72 \\sim C70-C72
 with sigma of 0.02
 C75-C73 \\sim C78-C73
 with sigma of 0.02
4. Restrained planarity
 N9, C67, C68, C69, C70, C71, C72
 with sigma of 0.1
 C73, C74, C75, C76, C77, C78, N10
 with sigma of 0.1
5. Uiso/Uaniso restraints and constraints
Uanis(C67) \\sim Ueq, Uanis(C68) \\sim Ueq, Uanis(C69) \\sim Ueq, Uanis(C70)
\\sim Ueq, Uanis(C71) \\sim Ueq, Uanis(C72) \\sim Ueq, Uanis(C73) \\sim Ueq,
Uanis(C74) \\sim Ueq, Uanis(C78) \\sim Ueq, Uanis(C77) \\sim Ueq, Uanis(C76)
\\sim Ueq, Uanis(C75) \\sim Ueq, Uanis(N10) \\sim Ueq, Uanis(N9) \\sim Ueq:
with sigma of 0.04 and sigma for terminal atoms of 0.08
Uanis(C84A) = Uanis(C84B)
6. Rigid body (RIGU) restrains
 N9, N10, C67, C68, C69, C70, C71, C72, C73, C74, C75, C76, C77, C78
 with sigma for 1-2 distances of 0.004 and sigma for 1-3 distances of 0.004
 C43, C44, C48, C47, C42, C45, C46, N6
 with sigma for 1-2 distances of 0.004 and sigma for 1-3 distances of 0.004
 C84B, N12A, C82A, C83A, O14A
 with sigma for 1-2 distances of 0.004 and sigma for 1-3 distances of 0.004
7. Same fragment restrains
{O13, N11, C79, C80, C81} sigma for 1-2: 0.02, 1-3: 0.04
as
{O16, N13, C88, C89, C90}
8. Others
 Fixed Sof: N9(0.5) C71(0.5) H71(0.5) C70(0.5) H70(0.5) C69(0.5) C68(0.5)
 H68(0.5) C67(0.5) H67(0.5) C72(0.5) H72A(0.5) H72B(0.5) C73(0.5) H73A(0.5)
 H73B(0.5) N10(0.5) H10A(0.5) C77(0.5) H77(0.5) C78(0.5) H78(0.5) C74(0.5)
 C75(0.5) H75(0.5) C76(0.5) H76(0.5) O14A(0.5) N12A(0.5) C82A(0.5) H82A(0.5)
 C83A(0.5) H83A(0.5) H83B(0.5) H83C(0.5) C84A(0.5) H84A(0.5) H84B(0.5)
 H84C(0.5) O14B(0.5) N12B(0.5) C82B(0.5) H82B(0.5) C83B(0.5) H83D(0.5)
 H83E(0.5) H83F(0.5) C84B(0.5) H84D(0.5) H84E(0.5) H84F(0.5) O15(0.25)
 N14(0.25) C85(0.25) H85(0.25) C86(0.25) H86A(0.25) H86B(0.25) H86C(0.25)
 C87(0.25) H87A(0.25) H87B(0.25) H87C(0.25) O16(0.25) N13(0.25) C88(0.25)
 H88(0.25) C89(0.25) H89A(0.25) H89B(0.25) H89C(0.25) C90(0.25) H90A(0.25)
 H90B(0.25) H90C(0.25)
9.a Secondary CH2 refined with riding coordinates:
 C42(H42A,H42B), C43(H43A,H43B), C72(H72A,H72B), C73(H73A,H73B)
9.b Aromatic/amide H refined with riding coordinates:
 C3(H3), C4(H4), C5(H5), C7(H7), C9(H9), C10(H10), C13(H13), C14(H14),
 C15(H15), C17(H17), C21(H21), C23(H23), C24(H24), C25(H25), C27(H27), C28(H28),
  C31(H31), C32(H32), C33(H33), C35(H35), C37(H37), C38(H38), C40(H40),
 C41(H41), C45(H45), C46(H46), C47(H47), C48(H48), C51(H51), C53(H53), C54(H54),
  C55(H55), C57(H57), C58(H58), C61(H61), C63(H63), C64(H64), C65(H65),
 C71(H71), C70(H70), C68(H68), C67(H67), N10(H10A), C77(H77), C78(H78),
 C75(H75), C76(H76), C79(H79), C82A(H82A), C82B(H82B), C85(H85), C88(H88)
9.c Fitted hexagon refined as free rotating group:
 N9(C71,C70,C69,C68,C67), N10(C77,C78,C74,C75,C76)
9.d Idealised Me refined with riding coordinates:
 C84A(H84A,H84B,H84C), C84B(H84D,H84E,H84F), C89(H89A,H89B,H89C), C90(H90A,
 H90B,H90C)
9.e Idealised Me refined as rotating group:
 C80(H80A,H80B,H80C), C81(H81A,H81B,H81C), C83A(H83A,H83B,H83C), C83B(H83D,
 H83E,H83F), C86(H86A,H86B,H86C), C87(H87A,H87B,H87C)
;
_olex2_submission_special_instructions 'No special instructions were received'

loop_
_space_group_symop_operation_xyz
'x, y, z'
'-x+1/2, y+1/2, -z+1/2'
'-x, -y, -z'
'x-1/2, -y-1/2, z-1/2'

loop_
_atom_site_label
_atom_site_type_symbol
_atom_site_fract_x
_atom_site_fract_y
_atom_site_fract_z
_atom_site_U_iso_or_equiv
_atom_site_adp_type
_atom_site_occupancy
_atom_site_site_symmetry_order
_atom_site_calc_flag
_atom_site_refinement_flags_posn
_atom_site_refinement_flags_adp
_atom_site_refinement_flags_occupancy
_atom_site_disorder_assembly
_atom_site_disorder_group
Zn1 Zn 0.27519(3) 0.48980(4) 0.84580(3) 0.02063(16) Uani 1 1 d . . . . .
Zn2 Zn 0.09202(3) 0.49889(4) 0.84644(3) 0.02008(15) Uani 1 1 d . . . . .
O1 O -0.2506(2) 0.0855(2) 0.40471(18) 0.0289(10) Uani 1 1 d . . . . .
O2 O -0.3852(2) 0.0692(3) 0.41306(19) 0.0354(11) Uani 1 1 d . . . . .
O3 O 0.1121(2) 0.4178(2) 0.79020(18) 0.0307(10) Uani 1 1 d . . . . .
O4 O 0.2478(3) 0.4202(3) 0.78210(19) 0.0383(11) Uani 1 1 d . . . . .
O5 O 0.2437(2) 0.5699(3) 0.7890(2) 0.0403(12) Uani 1 1 d . . . . .
O6 O 0.1063(2) 0.5669(2) 0.78055(18) 0.0317(10) Uani 1 1 d . . . . .
O7 O -0.3666(2) 0.9201(2) 0.39879(19) 0.0351(11) Uani 1 1 d . . . . .
O8 O 0.2694(2) 0.5627(2) 0.90912(19) 0.0327(10) Uani 1 1 d . . . . .
N1 N -0.0837(3) 0.1906(4) 0.5611(3) 0.058(2) Uani 1 1 d . . . . .
N2 N -0.0657(4) 0.2664(6) 0.6609(3) 0.093(3) Uani 1 1 d . . . . .
N3 N -0.0595(4) 0.7943(4) 0.5457(3) 0.0485(16) Uani 1 1 d . . . . .
N4 N -0.0499(4) 0.7190(6) 0.6468(3) 0.095(4) Uani 1 1 d . . . . .
N5 N 0.4004(2) 0.4763(3) 0.8526(2) 0.0267(11) Uani 1 1 d . . . . .
N6 N 0.9693(2) 0.5039(3) 0.8570(2) 0.0252(10) Uani 1 1 d . U . . .
C1 C -0.3159(3) 0.0945(3) 0.4291(2) 0.0240(13) Uani 1 1 d . . . . .
C2 C -0.3126(4) 0.1402(4) 0.4817(3) 0.0364(16) Uani 1 1 d . . . . .
C3 C -0.3842(4) 0.1656(5) 0.5036(4) 0.064(3) Uani 1 1 d . . . . .
H3 H -0.4354 0.1537 0.4865 0.077 Uiso 1 1 calc R . . . .
C4 C -0.3790(5) 0.2086(7) 0.5509(4) 0.099(5) Uani 1 1 d . . . . .
H4 H -0.4269 0.2265 0.5651 0.119 Uiso 1 1 calc R . . . .
C5 C -0.3032(5) 0.2256(7) 0.5775(4) 0.095(4) Uani 1 1 d . . . . .
H5 H -0.3003 0.2552 0.6091 0.114 Uiso 1 1 calc R . . . .
C6 C -0.2315(4) 0.1982(5) 0.5568(4) 0.063(3) Uani 1 1 d . . . . .
C7 C -0.2373(3) 0.1574(4) 0.5080(3) 0.0365(16) Uani 1 1 d . . . . .
H7 H -0.1894 0.1412 0.4926 0.044 Uiso 1 1 calc R . . . .
C8 C -0.1502(4) 0.2157(5) 0.5855(3) 0.055(2) Uani 1 1 d . . . . .
C9 C -0.1390(5) 0.2486(7) 0.6367(4) 0.092(4) Uani 1 1 d . . . . .
H9 H -0.1855 0.2594 0.6562 0.110 Uiso 1 1 calc R . . . .
C10 C -0.0098(4) 0.2081(4) 0.5857(3) 0.049(2) Uani 1 1 d . . . . .
H10 H 0.0371 0.1917 0.5690 0.059 Uiso 1 1 calc R . . . .
C11 C 0.0004(4) 0.2485(5) 0.6336(3) 0.052(2) Uani 1 1 d . . . . .
C12 C 0.0826(4) 0.2707(5) 0.6576(4) 0.058(2) Uani 1 1 d . . . . .
C13 C 0.1537(5) 0.2404(7) 0.6368(5) 0.112(5) Uani 1 1 d . . . . .
H13 H 0.1493 0.2063 0.6082 0.134 Uiso 1 1 calc R . . . .
C14 C 0.2301(5) 0.2614(8) 0.6589(5) 0.133(7) Uani 1 1 d . . . . .
H14 H 0.2772 0.2390 0.6471 0.160 Uiso 1 1 calc R . . . .
C15 C 0.2375(5) 0.3158(7) 0.6989(5) 0.105(5) Uani 1 1 d . . . . .
H15 H 0.2894 0.3331 0.7106 0.126 Uiso 1 1 calc R . . . .
C16 C 0.1683(4) 0.3443(5) 0.7212(3) 0.051(2) Uani 1 1 d . . . . .
C17 C 0.0913(4) 0.3209(4) 0.7005(3) 0.0409(18) Uani 1 1 d . . . . .
H17 H 0.0445 0.3393 0.7159 0.049 Uiso 1 1 calc R . . . .
C18 C 0.1767(4) 0.3986(3) 0.7681(3) 0.0310(14) Uani 1 1 d . . . . .
C19 C -0.2964(3) 0.9071(3) 0.4212(3) 0.0249(13) Uani 1 1 d . . . . .
C20 C -0.2898(4) 0.8493(3) 0.4648(3) 0.0287(14) Uani 1 1 d . . . . .
C21 C -0.2155(4) 0.8359(4) 0.4953(3) 0.0321(15) Uani 1 1 d . . . . .
H21 H -0.1699 0.8642 0.4892 0.039 Uiso 1 1 calc R . . . .
C22 C -0.2083(4) 0.7812(4) 0.5346(3) 0.0423(18) Uani 1 1 d . . . . .
C23 C -0.2758(5) 0.7394(5) 0.5434(4) 0.067(3) Uani 1 1 d . . . . .
H23 H -0.2717 0.7033 0.5704 0.080 Uiso 1 1 calc R . . . .
C24 C -0.3502(5) 0.7505(5) 0.5123(4) 0.066(3) Uani 1 1 d . . . . .
H24 H -0.3946 0.7203 0.5169 0.079 Uiso 1 1 calc R . . . .
C25 C -0.3574(4) 0.8064(4) 0.4749(3) 0.0422(18) Uani 1 1 d . . . . .
H25 H -0.4081 0.8158 0.4559 0.051 Uiso 1 1 calc R . . . .
C26 C -0.1278(4) 0.7690(5) 0.5671(3) 0.052(2) Uani 1 1 d . . . . .
C27 C -0.1218(5) 0.7340(7) 0.6183(4) 0.098(5) Uani 1 1 d . . . . .
H27 H -0.1702 0.7199 0.6342 0.117 Uiso 1 1 calc R . . . .
C28 C 0.0121(4) 0.7806(4) 0.5747(3) 0.049(2) Uani 1 1 d . . . . .
H28 H 0.0602 0.7994 0.5613 0.059 Uiso 1 1 calc R . . . .
C29 C 0.0180(4) 0.7404(5) 0.6233(3) 0.054(2) Uani 1 1 d . . . . .
C30 C 0.0981(4) 0.7211(4) 0.6540(3) 0.046(2) Uani 1 1 d . . . . .
C31 C 0.1708(4) 0.7556(5) 0.6416(4) 0.058(2) Uani 1 1 d . . . . .
H31 H 0.1699 0.7916 0.6146 0.070 Uiso 1 1 calc R . . . .
C32 C 0.2439(4) 0.7358(5) 0.6697(4) 0.069(3) Uani 1 1 d . . . . .
H32 H 0.2923 0.7595 0.6620 0.083 Uiso 1 1 calc R . . . .
C33 C 0.2465(4) 0.6810(5) 0.7094(4) 0.064(3) Uani 1 1 d . . . . .
H33 H 0.2966 0.6676 0.7274 0.076 Uiso 1 1 calc R . . . .
C34 C 0.1748(4) 0.6462(4) 0.7223(3) 0.0375(16) Uani 1 1 d . . . . .
C35 C 0.1008(4) 0.6666(4) 0.6938(3) 0.0399(17) Uani 1 1 d . . . . .
H35 H 0.0524 0.6432 0.7017 0.048 Uiso 1 1 calc R . . . .
C36 C 0.1750(4) 0.5900(3) 0.7673(3) 0.0279(14) Uani 1 1 d . . . . .
C37 C 0.4461(3) 0.5124(4) 0.8924(3) 0.0416(18) Uani 1 1 d . . . . .
H37 H 0.4196 0.5438 0.9158 0.050 Uiso 1 1 calc R . . . .
C38 C 0.5301(4) 0.5051(5) 0.9001(4) 0.054(2) Uani 1 1 d . . . . .
H38 H 0.5592 0.5304 0.9286 0.065 Uiso 1 1 calc R . . . .
C39 C 0.5717(4) 0.4594(4) 0.8650(4) 0.0454(19) Uani 1 1 d . . . . .
C40 C 0.5238(4) 0.4212(4) 0.8259(3) 0.0428(18) Uani 1 1 d . . . . .
H40 H 0.5485 0.3885 0.8027 0.051 Uiso 1 1 calc R . . . .
C41 C 0.4396(3) 0.4307(3) 0.8205(3) 0.0317(14) Uani 1 1 d . . . . .
H41 H 0.4090 0.4042 0.7933 0.038 Uiso 1 1 calc R . . . .
C42 C 0.6638(4) 0.4523(5) 0.8681(5) 0.073(3) Uani 1 1 d . U . . .
H42A H 0.6793 0.4175 0.8972 0.087 Uiso 1 1 calc R . . . .
H42B H 0.6799 0.4333 0.8321 0.087 Uiso 1 1 calc R . . . .
C43 C 0.7090(4) 0.5133(5) 0.8796(6) 0.102(4) Uani 1 1 d . U . . .
H43A H 0.7009 0.5272 0.9185 0.123 Uiso 1 1 calc R . . . .
H43B H 0.6861 0.5508 0.8552 0.123 Uiso 1 1 calc R . . . .
C44 C 0.8005(4) 0.5098(4) 0.8723(5) 0.063(2) Uani 1 1 d . U . . .
C45 C 0.8491(4) 0.4579(4) 0.8969(4) 0.060(2) Uani 1 1 d . U . . .
H45 H 0.8261 0.4233 0.9193 0.072 Uiso 1 1 calc R . . . .
C46 C 0.9320(4) 0.4567(4) 0.8885(3) 0.048(2) Uani 1 1 d . U . . .
H46 H 0.9637 0.4207 0.9059 0.057 Uiso 1 1 calc R . . . .
C47 C 0.9223(4) 0.5536(5) 0.8341(5) 0.081(4) Uani 1 1 d . U . . .
H47 H 0.9463 0.5882 0.8123 0.097 Uiso 1 1 calc R . . . .
C48 C 0.8387(5) 0.5574(6) 0.8406(7) 0.121(6) Uani 1 1 d . U . . .
H48 H 0.8081 0.5937 0.8227 0.145 Uiso 1 1 calc R . . . .
Zn3 Zn 0.59238(4) 0.49816(5) 0.49864(3) 0.0423(2) Uani 1 1 d . . . . .
O9 O 0.9216(3) 0.0762(3) 0.9434(2) 0.0602(16) Uani 1 1 d . . . . .
O10 O 1.0586(3) 0.0815(4) 0.9439(2) 0.0647(17) Uani 1 1 d . . . . .
O11 O 0.5775(4) 0.4295(3) 0.5631(2) 0.0627(16) Uani 1 1 d . . . . .
O12 O 0.4389(4) 0.4290(4) 0.5631(2) 0.0707(18) Uani 1 1 d . . . . .
N7 N 0.7963(3) 0.3201(3) 0.7808(3) 0.0437(15) Uani 1 1 d . . . . .
N8 N 0.6957(3) 0.2078(3) 0.7417(3) 0.0399(14) Uani 1 1 d . . . . .
C49 C 0.9871(5) 0.1027(5) 0.9280(3) 0.050(2) Uani 1 1 d . . . . .
C50 C 0.9798(4) 0.1661(4) 0.8905(3) 0.0444(18) Uani 1 1 d . . . . .
C51 C 0.9060(4) 0.1790(4) 0.8577(3) 0.0388(16) Uani 1 1 d . . . . .
H51 H 0.8632 0.1462 0.8582 0.047 Uiso 1 1 calc R . . . .
C52 C 0.8964(4) 0.2393(4) 0.8250(3) 0.0378(16) Uani 1 1 d . . . . .
C53 C 0.9605(4) 0.2886(4) 0.8240(4) 0.0482(19) Uani 1 1 d . . . . .
H53 H 0.9543 0.3299 0.8025 0.058 Uiso 1 1 calc R . . . .
C54 C 1.0333(5) 0.2752(5) 0.8556(4) 0.063(2) Uani 1 1 d . . . . .
H54 H 1.0762 0.3079 0.8549 0.075 Uiso 1 1 calc R . . . .
C55 C 1.0438(4) 0.2149(5) 0.8877(4) 0.054(2) Uani 1 1 d . . . . .
H55 H 1.0938 0.2066 0.9079 0.065 Uiso 1 1 calc R . . . .
C56 C 0.8181(4) 0.2528(4) 0.7909(3) 0.0348(15) Uani 1 1 d . . . . .
C57 C 0.7679(4) 0.1970(4) 0.7708(3) 0.0430(18) Uani 1 1 d . . . . .
H57 H 0.7852 0.1505 0.7778 0.052 Uiso 1 1 calc R . . . .
C58 C 0.7250(4) 0.3306(4) 0.7510(3) 0.0415(17) Uani 1 1 d . . . . .
H58 H 0.7086 0.3771 0.7428 0.050 Uiso 1 1 calc R . . . .
C59 C 0.6742(4) 0.2756(3) 0.7316(3) 0.0321(14) Uani 1 1 d . . . . .
C60 C 0.5947(4) 0.2888(3) 0.6990(3) 0.0327(15) Uani 1 1 d . . . . .
C61 C 0.5881(4) 0.3420(4) 0.6584(3) 0.0389(16) Uani 1 1 d . . . . .
H61 H 0.6334 0.3706 0.6523 0.047 Uiso 1 1 calc R . . . .
C62 C 0.5142(4) 0.3530(4) 0.6265(3) 0.0438(18) Uani 1 1 d . . . . .
C63 C 0.4477(5) 0.3103(5) 0.6367(4) 0.060(2) Uani 1 1 d . . . . .
H63 H 0.3977 0.3179 0.6164 0.072 Uiso 1 1 calc R . . . .
C64 C 0.4541(5) 0.2571(5) 0.6760(4) 0.067(3) Uani 1 1 d . . . . .
H64 H 0.4087 0.2287 0.6821 0.080 Uiso 1 1 calc R . . . .
C65 C 0.5276(4) 0.2454(4) 0.7068(4) 0.051(2) Uani 1 1 d . . . . .
H65 H 0.5321 0.2083 0.7329 0.061 Uiso 1 1 calc R . . . .
C66 C 0.5104(6) 0.4090(5) 0.5806(3) 0.057(2) Uani 1 1 d . . . . .
N9 N 0.7150(5) 0.4674(6) 0.4999(5) 0.042(3) Uani 0.5 1 d . U P A -1
C71 C 0.7425(6) 0.4056(7) 0.4748(8) 0.093(7) Uani 0.5 1 d G U P A -1
H71 H 0.7048 0.3715 0.4613 0.111 Uiso 0.5 1 calc R . P A -1
C70 C 0.8264(7) 0.3947(8) 0.4700(9) 0.148(12) Uani 0.5 1 d DG U P A -1
H70 H 0.8448 0.3533 0.4533 0.177 Uiso 0.5 1 calc R . P A -1
C69 C 0.8827(5) 0.4456(10) 0.4903(9) 0.160(10) Uani 0.5 1 d DG U P A -1
C68 C 0.8552(7) 0.5074(10) 0.5154(10) 0.196(15) Uani 0.5 1 d DG U P A -1
H68 H 0.8929 0.5414 0.5289 0.236 Uiso 0.5 1 calc R . P A -1
C67 C 0.7713(7) 0.5183(7) 0.5202(8) 0.126(11) Uani 0.5 1 d G U P A -1
H67 H 0.7529 0.5596 0.5370 0.151 Uiso 0.5 1 calc R . P A -1
C72 C 0.9684(11) 0.4444(15) 0.4668(11) 0.170(9) Uani 0.5 1 d D U P A -1
H72A H 0.9682 0.4138 0.4337 0.204 Uiso 0.5 1 calc R . P A -1
H72B H 0.9836 0.4920 0.4554 0.204 Uiso 0.5 1 calc R . P A -1
C73 C 1.0275(10) 0.4184(12) 0.5103(10) 0.147(10) Uani 0.5 1 d D U P A -1
H73A H 1.0233 0.3670 0.5108 0.177 Uiso 0.5 1 calc R . P A -1
H73B H 1.0105 0.4354 0.5467 0.177 Uiso 0.5 1 calc R . P A -1
N10 N 1.2848(4) 0.4723(6) 0.5068(5) 0.060(4) Uani 0.5 1 d . U P A -1
H10A H 1.3362 0.4832 0.5068 0.072 Uiso 0.5 1 calc R . P A -1
C77 C 1.2312(6) 0.4929(7) 0.4616(5) 0.063(5) Uani 0.5 1 d G U P A -1
H77 H 1.2508 0.5184 0.4314 0.076 Uiso 0.5 1 calc R . P A -1
C78 C 1.1481(5) 0.4754(8) 0.4615(5) 0.106(8) Uani 0.5 1 d DG U P A -1
H78 H 1.1122 0.4892 0.4313 0.128 Uiso 0.5 1 calc R . P A -1
C74 C 1.1187(4) 0.4373(7) 0.5066(6) 0.089(5) Uani 0.5 1 d DG U P A -1
C75 C 1.1723(6) 0.4167(8) 0.5518(6) 0.111(8) Uani 0.5 1 d DG U P A -1
H75 H 1.1526 0.3913 0.5820 0.133 Uiso 0.5 1 calc R . P A -1
C76 C 1.2554(5) 0.4342(8) 0.5519(5) 0.090(7) Uani 0.5 1 d G U P A -1
H76 H 1.2913 0.4205 0.5821 0.108 Uiso 0.5 1 calc R . P A -1
O13 O 0.6206(4) 0.5380(4) 0.7344(3) 0.089(2) Uani 1 1 d D . . . .
N11 N 0.4829(4) 0.5565(4) 0.7212(3) 0.0517(17) Uani 1 1 d D . . . .
C79 C 0.5529(6) 0.5243(5) 0.7111(4) 0.064(2) Uani 1 1 d D . . . .
H79 H 0.5507 0.4883 0.6840 0.076 Uiso 1 1 calc R . . . .
C80 C 0.4808(6) 0.6156(5) 0.7601(4) 0.071(3) Uani 1 1 d D . . . .
H80A H 0.5334 0.6200 0.7807 0.107 Uiso 1 1 calc GR . . . .
H80B H 0.4389 0.6075 0.7864 0.107 Uiso 1 1 calc GR . . . .
H80C H 0.4689 0.6585 0.7392 0.107 Uiso 1 1 calc GR . . . .
C81 C 0.4060(5) 0.5362(5) 0.6917(4) 0.059(2) Uani 1 1 d D . . . .
H81A H 0.3872 0.5740 0.6668 0.088 Uiso 1 1 calc GR . . . .
H81B H 0.3656 0.5272 0.7189 0.088 Uiso 1 1 calc GR . . . .
H81C H 0.4141 0.4940 0.6699 0.088 Uiso 1 1 calc GR . . . .
O14A O 0.8004(7) 0.6040(6) 0.6349(5) 0.062(3) Uani 0.5 1 d . U P B 1
N12A N 0.8781(14) 0.5146(12) 0.6731(11) 0.090(8) Uani 0.5 1 d . U P B 1
C82A C 0.8675(11) 0.5765(9) 0.6509(7) 0.056(4) Uani 0.5 1 d . U P B 1
H82A H 0.9146 0.6035 0.6462 0.067 Uiso 0.5 1 calc R . P B 1
C83A C 0.805(2) 0.4720(18) 0.683(2) 0.17(2) Uani 0.5 1 d . U P B 1
H83A H 0.7677 0.4997 0.7041 0.248 Uiso 0.5 1 calc GR . P B 1
H83B H 0.8215 0.4305 0.7050 0.248 Uiso 0.5 1 calc GR . P B 1
H83C H 0.7788 0.4577 0.6476 0.248 Uiso 0.5 1 calc GR . P B 1
C84A C 0.9538(9) 0.4863(9) 0.6939(8) 0.151(7) Uani 0.5 1 d . . P B 1
H84A H 0.9604 0.4394 0.6787 0.226 Uiso 0.5 1 calc R . P B 1
H84B H 0.9550 0.4837 0.7347 0.226 Uiso 0.5 1 calc R . P B 1
H84C H 0.9978 0.5162 0.6827 0.226 Uiso 0.5 1 calc R . P B 1
O14B O 0.7894(8) 0.3906(9) 0.6350(7) 0.093(5) Uani 0.5 1 d . . P C 2
N12B N 0.8664(15) 0.4749(14) 0.6852(9) 0.085(6) Uani 0.5 1 d . . P C 2
C82B C 0.8550(12) 0.4150(12) 0.6560(11) 0.081(6) Uani 0.5 1 d . . P C 2
H82B H 0.9019 0.3881 0.6507 0.097 Uiso 0.5 1 calc R . P C 2
C83B C 0.792(3) 0.518(2) 0.6910(17) 0.19(2) Uani 0.5 1 d . . P C 2
H83D H 0.7776 0.5418 0.6557 0.286 Uiso 0.5 1 calc GR . P C 2
H83E H 0.8017 0.5524 0.7206 0.286 Uiso 0.5 1 calc GR . P C 2
H83F H 0.7470 0.4875 0.7003 0.286 Uiso 0.5 1 calc GR . P C 2
C84B C 0.9538(9) 0.4863(9) 0.6939(8) 0.151(7) Uani 0.5 1 d . U P C 2
H84D H 0.9704 0.4784 0.7332 0.226 Uiso 0.5 1 calc R . P C 2
H84E H 0.9667 0.5342 0.6837 0.226 Uiso 0.5 1 calc R . P C 2
H84F H 0.9825 0.4538 0.6707 0.226 Uiso 0.5 1 calc R . P C 2
O15 O 0.9482(12) 0.4259(11) 0.4190(9) 0.048(5) Uiso 0.25 1 d . . P D -2
N14 N 0.8467(16) 0.3768(13) 0.4608(11) 0.041(6) Uiso 0.25 1 d . . P D -2
C85 C 0.867(2) 0.4068(19) 0.4240(16) 0.058(9) Uiso 0.25 1 d . . P D -2
H85 H 0.8284 0.4197 0.3952 0.070 Uiso 0.25 1 calc R . P D -2
C86 C 0.767(2) 0.349(2) 0.4729(18) 0.077(11) Uiso 0.25 1 d . . P D -2
H86A H 0.7276 0.3610 0.4427 0.116 Uiso 0.25 1 calc GR . P D -2
H86B H 0.7504 0.3685 0.5080 0.116 Uiso 0.25 1 calc GR . P D -2
H86C H 0.7706 0.2979 0.4763 0.116 Uiso 0.25 1 calc GR . P D -2
C87 C 0.895(2) 0.355(2) 0.5107(17) 0.073(11) Uiso 0.25 1 d . . P D -2
H87A H 0.9064 0.3051 0.5085 0.109 Uiso 0.25 1 calc GR . P D -2
H87B H 0.8652 0.3646 0.5438 0.109 Uiso 0.25 1 calc GR . P D -2
H87C H 0.9461 0.3810 0.5131 0.109 Uiso 0.25 1 calc GR . P D -2
O16 O 1.0325(16) 0.4162(16) 0.5909(13) 0.086(8) Uiso 0.25 1 d D . P E -3
N13 N 1.1674(15) 0.4242(17) 0.6019(14) 0.068(8) Uiso 0.25 1 d D . P E -3
C88 C 1.1000(18) 0.396(2) 0.578(2) 0.114(17) Uiso 0.25 1 d D . P E -3
H88 H 1.1039 0.3611 0.5503 0.137 Uiso 0.25 1 calc R . P E -3
C89 C 1.167(4) 0.487(3) 0.636(3) 0.20(3) Uiso 0.25 1 d D . P E -3
H89A H 1.1738 0.4742 0.6755 0.298 Uiso 0.25 1 calc R . P E -3
H89B H 1.1161 0.5118 0.6290 0.298 Uiso 0.25 1 calc R . P E -3
H89C H 1.2120 0.5173 0.6266 0.298 Uiso 0.25 1 calc R . P E -3
C90 C 1.245(3) 0.389(5) 0.593(5) 0.39(9) Uiso 0.25 1 d D . P E -3
H90A H 1.2388 0.3392 0.5982 0.579 Uiso 0.25 1 calc R . P E -3
H90B H 1.2864 0.4072 0.6201 0.579 Uiso 0.25 1 calc R . P E -3
H90C H 1.2606 0.3990 0.5553 0.579 Uiso 0.25 1 calc R . P E -3

loop_
_atom_site_aniso_label
_atom_site_aniso_U_11
_atom_site_aniso_U_22
_atom_site_aniso_U_33
_atom_site_aniso_U_23
_atom_site_aniso_U_13
_atom_site_aniso_U_12
Zn1 0.0096(3) 0.0309(4) 0.0211(3) 0.0017(3) -0.0016(2) -0.0010(2)
Zn2 0.0094(3) 0.0303(4) 0.0203(3) -0.0006(3) -0.0011(2) -0.0001(2)
O1 0.021(2) 0.033(2) 0.033(3) -0.008(2) 0.0041(17) -0.0022(17)
O2 0.020(2) 0.051(3) 0.036(3) -0.011(2) -0.0009(18) -0.0011(19)
O3 0.024(2) 0.036(2) 0.032(3) -0.009(2) -0.0006(18) 0.0027(18)
O4 0.027(2) 0.058(3) 0.029(3) -0.018(2) -0.0029(19) -0.007(2)
O5 0.023(2) 0.053(3) 0.045(3) 0.025(2) -0.002(2) 0.010(2)
O6 0.025(2) 0.038(3) 0.032(3) 0.010(2) -0.0044(18) -0.0026(18)
O7 0.024(2) 0.049(3) 0.032(3) 0.012(2) -0.0021(18) 0.0089(19)
O8 0.023(2) 0.034(2) 0.040(3) -0.005(2) -0.0079(18) 0.0031(18)
N1 0.028(3) 0.095(5) 0.050(4) -0.044(4) -0.003(3) -0.003(3)
N2 0.021(3) 0.182(9) 0.074(5) -0.093(6) -0.002(3) -0.005(4)
N3 0.039(3) 0.066(4) 0.041(4) 0.021(3) 0.003(3) 0.015(3)
N4 0.027(3) 0.189(10) 0.069(5) 0.086(6) 0.010(3) 0.027(5)
N5 0.006(2) 0.042(3) 0.032(3) -0.002(2) 0.0017(18) -0.0024(19)
N6 0.013(2) 0.024(2) 0.038(3) -0.006(2) 0.0002(18) -0.0013(17)
C1 0.019(3) 0.031(3) 0.022(3) -0.005(3) -0.005(2) 0.006(2)
C2 0.021(3) 0.054(4) 0.034(4) -0.018(3) 0.000(3) 0.001(3)
C3 0.019(3) 0.110(8) 0.062(6) -0.050(5) -0.003(3) -0.003(4)
C4 0.024(4) 0.186(12) 0.086(7) -0.094(8) 0.003(4) 0.004(5)
C5 0.028(4) 0.180(12) 0.078(7) -0.097(8) 0.003(4) -0.005(5)
C6 0.021(3) 0.116(8) 0.052(5) -0.052(5) 0.002(3) -0.003(4)
C7 0.014(3) 0.058(4) 0.037(4) -0.019(3) 0.002(3) 0.000(3)
C8 0.019(3) 0.104(7) 0.044(5) -0.039(5) 0.004(3) -0.005(4)
C9 0.025(4) 0.179(12) 0.071(7) -0.084(7) 0.001(4) -0.005(5)
C10 0.020(3) 0.077(6) 0.049(5) -0.032(4) -0.006(3) 0.004(3)
C11 0.023(3) 0.081(6) 0.050(5) -0.038(4) 0.000(3) -0.002(3)
C12 0.023(3) 0.096(7) 0.053(5) -0.048(5) 0.000(3) 0.001(4)
C13 0.025(4) 0.196(13) 0.114(9) -0.133(9) 0.002(5) -0.006(6)
C14 0.024(4) 0.229(15) 0.147(11) -0.157(11) -0.002(5) 0.002(6)
C15 0.025(4) 0.190(12) 0.100(8) -0.115(9) 0.009(4) -0.014(5)
C16 0.019(3) 0.088(6) 0.046(5) -0.041(4) -0.002(3) 0.003(3)
C17 0.019(3) 0.062(5) 0.041(4) -0.023(4) 0.000(3) 0.004(3)
C18 0.024(3) 0.038(4) 0.031(4) -0.003(3) -0.001(3) 0.004(3)
C19 0.024(3) 0.031(3) 0.020(3) 0.000(3) 0.000(2) 0.004(2)
C20 0.025(3) 0.035(3) 0.025(3) 0.002(3) 0.001(2) 0.007(2)
C21 0.023(3) 0.049(4) 0.025(3) 0.009(3) 0.005(2) 0.010(3)
C22 0.032(3) 0.067(5) 0.029(4) 0.015(4) 0.005(3) 0.020(3)
C23 0.044(4) 0.096(7) 0.061(6) 0.057(5) 0.010(4) 0.014(4)
C24 0.038(4) 0.088(7) 0.071(6) 0.046(5) 0.006(4) -0.005(4)
C25 0.030(3) 0.059(5) 0.038(4) 0.024(4) -0.001(3) 0.003(3)
C26 0.034(4) 0.089(6) 0.033(4) 0.031(4) 0.012(3) 0.026(4)
C27 0.027(4) 0.206(13) 0.063(6) 0.081(8) 0.014(4) 0.035(6)
C28 0.031(4) 0.075(6) 0.041(4) 0.028(4) 0.007(3) 0.017(3)
C29 0.030(4) 0.092(6) 0.041(5) 0.032(4) 0.012(3) 0.026(4)
C30 0.026(3) 0.076(5) 0.038(4) 0.027(4) 0.008(3) 0.022(3)
C31 0.033(4) 0.073(6) 0.068(6) 0.049(5) 0.007(4) 0.010(4)
C32 0.023(4) 0.096(7) 0.089(7) 0.061(6) 0.004(4) -0.002(4)
C33 0.020(3) 0.086(6) 0.085(7) 0.054(5) 0.001(4) 0.010(4)
C34 0.022(3) 0.052(4) 0.038(4) 0.015(3) -0.001(3) 0.007(3)
C35 0.024(3) 0.063(5) 0.033(4) 0.020(4) 0.004(3) 0.010(3)
C36 0.027(3) 0.033(3) 0.024(3) 0.009(3) 0.000(2) 0.008(2)
C37 0.012(3) 0.065(5) 0.047(4) -0.019(4) -0.002(2) 0.002(3)
C38 0.025(3) 0.071(6) 0.065(5) -0.025(5) -0.009(3) 0.001(3)
C39 0.013(3) 0.052(4) 0.071(5) -0.016(4) -0.002(3) 0.003(3)
C40 0.022(3) 0.042(4) 0.065(5) -0.015(4) 0.007(3) 0.000(3)
C41 0.020(3) 0.036(4) 0.039(4) -0.004(3) 0.000(3) -0.002(2)
C42 0.018(3) 0.063(5) 0.137(9) -0.026(5) -0.004(4) 0.004(3)
C43 0.020(3) 0.053(5) 0.236(13) -0.007(6) 0.030(5) 0.005(3)
C44 0.017(3) 0.038(4) 0.135(7) 0.014(4) 0.013(3) 0.003(2)
C45 0.024(3) 0.057(4) 0.100(7) 0.023(5) 0.015(3) 0.002(3)
C46 0.019(3) 0.061(4) 0.062(5) 0.028(4) 0.002(3) 0.005(3)
C47 0.021(3) 0.058(5) 0.165(9) 0.068(6) 0.021(4) 0.010(3)
C48 0.025(4) 0.090(7) 0.251(14) 0.102(9) 0.031(5) 0.022(4)
Zn3 0.0081(3) 0.0905(6) 0.0282(4) -0.0011(4) -0.0002(2) 0.0002(4)
O9 0.054(3) 0.080(4) 0.046(4) 0.002(3) 0.002(3) 0.020(3)
O10 0.054(3) 0.107(5) 0.033(3) 0.002(3) -0.005(3) 0.025(3)
O11 0.064(4) 0.084(4) 0.040(3) 0.007(3) 0.002(3) 0.016(3)
O12 0.064(4) 0.106(5) 0.041(4) 0.004(3) -0.004(3) 0.027(4)
N7 0.038(3) 0.041(3) 0.052(4) -0.007(3) 0.002(3) -0.001(3)
N8 0.035(3) 0.032(3) 0.053(4) 0.000(3) 0.004(3) 0.000(2)
C49 0.045(4) 0.076(6) 0.028(4) -0.010(4) -0.002(3) 0.019(4)
C50 0.042(4) 0.055(5) 0.037(4) -0.019(4) 0.006(3) 0.013(3)
C51 0.030(3) 0.046(4) 0.040(4) -0.009(3) 0.002(3) 0.006(3)
C52 0.029(3) 0.041(4) 0.043(4) -0.015(3) 0.004(3) 0.003(3)
C53 0.027(3) 0.051(5) 0.067(5) -0.004(4) 0.010(3) 0.000(3)
C54 0.028(4) 0.074(6) 0.087(7) -0.016(5) 0.006(4) -0.002(4)
C55 0.029(4) 0.071(6) 0.063(6) -0.023(5) 0.000(3) 0.009(4)
C56 0.029(3) 0.035(4) 0.042(4) -0.005(3) 0.011(3) 0.003(3)
C57 0.037(4) 0.031(4) 0.062(5) 0.001(4) 0.006(3) 0.004(3)
C58 0.040(4) 0.034(4) 0.050(5) -0.006(3) 0.002(3) 0.002(3)
C59 0.031(3) 0.030(3) 0.035(4) -0.002(3) 0.008(3) 0.006(3)
C60 0.028(3) 0.035(4) 0.035(4) -0.008(3) 0.004(3) 0.004(3)
C61 0.038(4) 0.040(4) 0.039(4) -0.010(3) 0.006(3) 0.007(3)
C62 0.044(4) 0.055(5) 0.033(4) -0.013(4) 0.003(3) 0.013(3)
C63 0.032(4) 0.089(7) 0.059(6) -0.019(5) -0.006(4) 0.013(4)
C64 0.028(4) 0.085(7) 0.087(7) 0.005(6) 0.007(4) 0.000(4)
C65 0.032(4) 0.051(5) 0.071(6) 0.002(4) 0.014(4) 0.003(3)
C66 0.070(6) 0.073(6) 0.028(4) -0.014(4) -0.003(4) 0.023(5)
N9 0.019(5) 0.058(7) 0.050(7) 0.000(6) 0.004(4) -0.004(4)
C71 0.025(6) 0.104(10) 0.149(18) -0.047(11) 0.002(8) 0.015(6)
C70 0.027(7) 0.174(15) 0.24(3) -0.092(17) 0.013(9) 0.020(7)
C69 0.053(7) 0.196(15) 0.23(2) -0.086(15) 0.007(8) -0.005(7)
C68 0.055(9) 0.223(18) 0.31(3) -0.12(2) 0.018(10) -0.023(8)
C67 0.054(8) 0.128(13) 0.20(3) -0.068(15) 0.009(10) -0.033(8)
C72 0.059(8) 0.22(2) 0.226(17) -0.024(14) 0.009(8) 0.021(9)
C73 0.049(7) 0.17(2) 0.226(18) -0.001(16) 0.020(7) -0.019(8)
N10 0.009(5) 0.101(11) 0.070(8) 0.016(7) 0.006(4) 0.006(5)
C77 0.016(5) 0.108(13) 0.065(8) 0.013(9) -0.006(5) 0.001(6)
C78 0.018(6) 0.171(19) 0.129(12) 0.017(12) -0.004(6) -0.011(7)
C74 0.045(6) 0.089(12) 0.133(11) -0.011(9) 0.022(6) -0.002(6)
C75 0.033(6) 0.162(18) 0.140(12) 0.019(12) 0.030(6) -0.004(7)
C76 0.031(6) 0.138(16) 0.103(10) 0.036(11) 0.024(6) 0.003(7)
O13 0.054(4) 0.119(6) 0.095(6) 0.042(5) 0.003(4) -0.006(4)
N11 0.053(4) 0.057(4) 0.045(4) 0.008(3) 0.010(3) -0.003(3)
C79 0.060(6) 0.072(6) 0.060(6) 0.022(5) 0.011(4) -0.001(5)
C80 0.088(7) 0.075(7) 0.052(6) -0.009(5) 0.018(5) -0.021(5)
C81 0.056(5) 0.076(6) 0.044(5) 0.006(4) 0.011(4) -0.003(4)
O14A 0.058(6) 0.054(7) 0.074(8) 0.000(6) 0.001(6) 0.014(5)
N12A 0.073(10) 0.072(9) 0.129(18) 0.042(11) 0.033(9) 0.029(8)
C82A 0.059(7) 0.051(8) 0.057(10) 0.003(7) 0.002(6) 0.013(6)
C83A 0.077(13) 0.099(16) 0.33(6) 0.09(3) 0.058(19) 0.024(12)
C84A 0.097(10) 0.137(13) 0.213(19) 0.023(13) -0.039(11) 0.025(10)
O14B 0.057(8) 0.125(14) 0.095(12) -0.018(10) 0.000(8) -0.003(8)
N12B 0.082(15) 0.100(18) 0.074(14) -0.035(13) 0.006(11) 0.005(14)
C82B 0.045(11) 0.084(15) 0.113(19) 0.010(14) -0.002(11) -0.005(10)
C83B 0.24(4) 0.17(4) 0.17(4) 0.05(3) 0.12(3) 0.15(3)
C84B 0.097(10) 0.137(13) 0.213(19) 0.023(13) -0.039(11) 0.025(10)

loop_
_atom_type_symbol
_atom_type_description
_atom_type_scat_dispersion_real
_atom_type_scat_dispersion_imag
_atom_type_scat_source
C C 0.0033 0.0016 'International Tables Vol C Tables 4.2.6.8 and 6.1.1.4'
H H 0.0000 0.0000 'International Tables Vol C Tables 4.2.6.8 and 6.1.1.4'
N N 0.0061 0.0033 'International Tables Vol C Tables 4.2.6.8 and 6.1.1.4'
O O 0.0106 0.0060 'International Tables Vol C Tables 4.2.6.8 and 6.1.1.4'
Zn Zn 0.2839 1.4301 'International Tables Vol C Tables 4.2.6.8 and 6.1.1.4'

loop_
_geom_angle_atom_site_label_1
_geom_angle_atom_site_label_2
_geom_angle_atom_site_label_3
_geom_angle
_geom_angle_site_symmetry_1
_geom_angle_site_symmetry_3
O1 Zn1 Zn2 77.94(11) 4_666 .
O1 Zn1 O5 153.55(16) 4_666 .
O1 Zn1 N5 95.94(18) 4_666 .
O4 Zn1 Zn2 82.25(12) . .
O4 Zn1 O1 90.62(19) . 4_666
O4 Zn1 O5 87.4(2) . .
O4 Zn1 O8 164.63(16) . .
O4 Zn1 N5 98.74(19) . .
O5 Zn1 Zn2 75.67(12) . .
O8 Zn1 Zn2 82.41(11) . .
O8 Zn1 O1 87.05(18) . 4_666
O8 Zn1 O5 87.9(2) . .
O8 Zn1 N5 96.61(18) . .
N5 Zn1 Zn2 173.83(15) . .
N5 Zn1 O5 110.42(19) . .
O2 Zn2 Zn1 80.37(11) 4_666 .
O2 Zn2 O3 90.10(19) 4_666 .
O2 Zn2 O7 88.02(19) 4_666 4_676
O3 Zn2 Zn1 75.99(11) . .
O6 Zn2 Zn1 82.67(11) . .
O6 Zn2 O2 163.01(16) . 4_666
O6 Zn2 O3 86.82(18) . .
O6 Zn2 O7 86.80(19) . 4_676
O7 Zn2 Zn1 75.76(12) 4_676 .
O7 Zn2 O3 151.60(16) 4_676 .
N6 Zn2 Zn1 173.24(15) 1_455 .
N6 Zn2 O2 93.99(18) 1_455 4_666
N6 Zn2 O3 107.94(18) 1_455 .
N6 Zn2 O6 102.85(18) 1_455 .
N6 Zn2 O7 100.46(18) 1_455 4_676
C1 O1 Zn1 128.4(4) . 4_565
C1 O2 Zn2 125.9(4) . 4_565
C18 O3 Zn2 130.5(4) . .
C18 O4 Zn1 124.5(4) . .
C36 O5 Zn1 131.6(4) . .
C36 O6 Zn2 123.5(4) . .
C19 O7 Zn2 131.1(4) . 4_575
C19 O8 Zn1 123.2(4) 4_676 .
C8 N1 C10 116.8(6) . .
C11 N2 C9 117.2(7) . .
C26 N3 C28 117.2(6) . .
C29 N4 C27 116.7(7) . .
C37 N5 Zn1 119.8(4) . .
C41 N5 Zn1 122.9(4) . .
C41 N5 C37 117.3(5) . .
C46 N6 Zn2 121.5(4) . 1_655
C47 N6 Zn2 122.7(4) . 1_655
C47 N6 C46 115.8(5) . .
O1 C1 O2 125.4(6) . .
O1 C1 C2 117.8(5) . .
O2 C1 C2 116.8(5) . .
C3 C2 C1 120.9(6) . .
C7 C2 C1 119.5(5) . .
C7 C2 C3 119.6(6) . .
C2 C3 H3 120.3 . .
C4 C3 C2 119.5(7) . .
C4 C3 H3 120.3 . .
C3 C4 H4 119.6 . .
C3 C4 C5 120.8(7) . .
C5 C4 H4 119.6 . .
C4 C5 H5 120.1 . .
C4 C5 C6 119.8(8) . .
C6 C5 H5 120.1 . .
C5 C6 C8 120.0(7) . .
C7 C6 C5 118.8(6) . .
C7 C6 C8 121.2(6) . .
C2 C7 C6 121.4(6) . .
C2 C7 H7 119.3 . .
C6 C7 H7 119.3 . .
N1 C8 C6 116.3(6) . .
N1 C8 C9 118.3(6) . .
C9 C8 C6 125.0(6) . .
N2 C9 C8 124.3(7) . .
N2 C9 H9 117.9 . .
C8 C9 H9 117.9 . .
N1 C10 H10 118.1 . .
N1 C10 C11 123.8(6) . .
C11 C10 H10 118.1 . .
N2 C11 C10 118.7(6) . .
N2 C11 C12 118.8(6) . .
C10 C11 C12 122.4(6) . .
C13 C12 C11 119.7(7) . .
C17 C12 C11 121.5(6) . .
C17 C12 C13 118.8(7) . .
C12 C13 H13 120.2 . .
C14 C13 C12 119.6(8) . .
C14 C13 H13 120.2 . .
C13 C14 H14 119.7 . .
C13 C14 C15 120.5(8) . .
C15 C14 H14 119.7 . .
C14 C15 H15 119.9 . .
C16 C15 C14 120.3(7) . .
C16 C15 H15 119.9 . .
C15 C16 C17 118.9(7) . .
C15 C16 C18 120.1(6) . .
C17 C16 C18 120.9(6) . .
C12 C17 C16 121.6(6) . .
C12 C17 H17 119.2 . .
C16 C17 H17 119.2 . .
O3 C18 C16 117.3(5) . .
O4 C18 O3 125.5(6) . .
O4 C18 C16 117.2(5) . .
O7 C19 O8 125.6(6) . 4_575
O7 C19 C20 117.2(5) . .
O8 C19 C20 117.2(5) 4_575 .
C21 C20 C19 120.7(6) . .
C21 C20 C25 118.4(6) . .
C25 C20 C19 120.9(5) . .
C20 C21 H21 119.5 . .
C22 C21 C20 121.0(6) . .
C22 C21 H21 119.5 . .
C21 C22 C26 119.6(7) . .
C23 C22 C21 119.3(6) . .
C23 C22 C26 121.1(7) . .
C22 C23 H23 119.6 . .
C22 C23 C24 120.7(7) . .
C24 C23 H23 119.6 . .
C23 C24 H24 120.3 . .
C25 C24 C23 119.4(7) . .
C25 C24 H24 120.3 . .
C20 C25 H25 119.5 . .
C24 C25 C20 121.0(6) . .
C24 C25 H25 119.5 . .
N3 C26 C22 118.3(6) . .
N3 C26 C27 119.1(7) . .
C27 C26 C22 122.6(7) . .
N4 C27 C26 123.7(7) . .
N4 C27 H27 118.2 . .
C26 C27 H27 118.2 . .
N3 C28 H28 118.4 . .
N3 C28 C29 123.2(7) . .
C29 C28 H28 118.4 . .
N4 C29 C28 119.8(7) . .
N4 C29 C30 116.6(6) . .
C28 C29 C30 123.6(6) . .
C31 C30 C29 120.7(6) . .
C35 C30 C29 119.8(7) . .
C35 C30 C31 119.5(6) . .
C30 C31 H31 120.3 . .
C32 C31 C30 119.5(7) . .
C32 C31 H31 120.3 . .
C31 C32 H32 119.6 . .
C31 C32 C33 120.9(7) . .
C33 C32 H32 119.6 . .
C32 C33 H33 119.8 . .
C34 C33 C32 120.4(7) . .
C34 C33 H33 119.8 . .
C33 C34 C35 118.5(6) . .
C33 C34 C36 121.5(6) . .
C35 C34 C36 120.0(6) . .
C30 C35 C34 121.3(6) . .
C30 C35 H35 119.4 . .
C34 C35 H35 119.4 . .
O5 C36 C34 117.7(5) . .
O6 C36 O5 125.1(6) . .
O6 C36 C34 117.2(5) . .
N5 C37 H37 118.5 . .
N5 C37 C38 123.0(6) . .
C38 C37 H37 118.5 . .
C37 C38 H38 120.1 . .
C37 C38 C39 119.8(7) . .
C39 C38 H38 120.1 . .
C38 C39 C42 122.9(7) . .
C40 C39 C38 116.4(6) . .
C40 C39 C42 120.6(7) . .
C39 C40 H40 119.5 . .
C39 C40 C41 120.9(6) . .
C41 C40 H40 119.5 . .
N5 C41 C40 122.5(6) . .
N5 C41 H41 118.8 . .
C40 C41 H41 118.8 . .
C39 C42 H42A 108.1 . .
C39 C42 H42B 108.1 . .
H42A C42 H42B 107.3 . .
C43 C42 C39 116.9(7) . .
C43 C42 H42A 108.1 . .
C43 C42 H42B 108.1 . .
C42 C43 H43A 108.0 . .
C42 C43 H43B 108.0 . .
C42 C43 C44 117.2(8) . .
H43A C43 H43B 107.2 . .
C44 C43 H43A 108.0 . .
C44 C43 H43B 108.0 . .
C45 C44 C43 122.2(8) . .
C48 C44 C43 121.7(8) . .
C48 C44 C45 116.0(6) . .
C44 C45 H45 120.0 . .
C44 C45 C46 120.0(7) . .
C46 C45 H45 120.0 . .
N6 C46 C45 123.6(7) . .
N6 C46 H46 118.2 . .
C45 C46 H46 118.2 . .
N6 C47 H47 118.4 . .
N6 C47 C48 123.3(7) . .
C48 C47 H47 118.4 . .
C44 C48 C47 121.3(8) . .
C44 C48 H48 119.4 . .
C47 C48 H48 119.4 . .
O9 Zn3 Zn3 79.44(16) 2_656 3_666
O9 Zn3 O10 157.7(2) 2_656 4_565
O9 Zn3 O12 87.7(3) 2_656 3_666
O9 Zn3 N9 109.8(3) 2_656 .
O10 Zn3 Zn3 78.39(17) 4_565 3_666
O10 Zn3 O12 89.8(3) 4_565 3_666
O10 Zn3 N9 91.5(3) 4_565 .
O11 Zn3 Zn3 80.47(17) . 3_666
O11 Zn3 O9 86.2(2) . 2_656
O11 Zn3 O10 88.1(3) . 4_565
O11 Zn3 O12 158.4(2) . 3_666
O11 Zn3 N9 88.2(4) . .
O12 Zn3 Zn3 78.08(18) 3_666 3_666
O12 Zn3 N9 113.3(4) 3_666 .
N9 Zn3 Zn3 165.0(3) . 3_666
C49 O9 Zn3 128.1(5) . 2_646
C49 O10 Zn3 129.0(6) . 4_666
C66 O11 Zn3 126.3(6) . .
C66 O12 Zn3 128.0(6) . 3_666
C56 N7 C58 116.6(6) . .
C57 N8 C59 116.6(6) . .
O9 C49 O10 125.0(8) . .
O9 C49 C50 117.0(7) . .
O10 C49 C50 117.9(8) . .
C51 C50 C49 120.0(7) . .
C55 C50 C49 121.6(7) . .
C55 C50 C51 118.4(8) . .
C50 C51 H51 119.6 . .
C52 C51 C50 120.9(7) . .
C52 C51 H51 119.6 . .
C51 C52 C53 119.8(7) . .
C51 C52 C56 120.6(6) . .
C53 C52 C56 119.5(7) . .
C52 C53 H53 120.5 . .
C54 C53 C52 119.1(8) . .
C54 C53 H53 120.5 . .
C53 C54 H54 119.3 . .
C55 C54 C53 121.5(8) . .
C55 C54 H54 119.3 . .
C50 C55 H55 119.9 . .
C54 C55 C50 120.3(7) . .
C54 C55 H55 119.9 . .
N7 C56 C52 117.9(6) . .
N7 C56 C57 120.8(6) . .
C57 C56 C52 121.3(6) . .
N8 C57 C56 122.4(6) . .
N8 C57 H57 118.8 . .
C56 C57 H57 118.8 . .
N7 C58 H58 118.5 . .
N7 C58 C59 123.1(7) . .
C59 C58 H58 118.5 . .
N8 C59 C58 120.5(6) . .
N8 C59 C60 117.5(6) . .
C58 C59 C60 122.0(6) . .
C61 C60 C59 120.6(6) . .
C65 C60 C59 120.0(7) . .
C65 C60 C61 119.3(7) . .
C60 C61 H61 119.7 . .
C60 C61 C62 120.6(7) . .
C62 C61 H61 119.7 . .
C61 C62 C66 119.1(7) . .
C63 C62 C61 118.6(8) . .
C63 C62 C66 122.2(8) . .
C62 C63 H63 119.4 . .
C64 C63 C62 121.2(8) . .
C64 C63 H63 119.4 . .
C63 C64 H64 119.9 . .
C63 C64 C65 120.2(8) . .
C65 C64 H64 119.9 . .
C60 C65 H65 120.0 . .
C64 C65 C60 120.0(8) . .
C64 C65 H65 120.0 . .
O11 C66 O12 127.0(9) . .
O11 C66 C62 117.0(7) . .
O12 C66 C62 116.0(8) . .
C71 N9 Zn3 124.1(6) . .
C71 N9 C67 120.0 . .
C67 N9 Zn3 115.2(6) . .
N9 C71 H71 120.0 . .
C70 C71 N9 120.0 . .
C70 C71 H71 120.0 . .
C71 C70 H70 120.0 . .
C71 C70 C69 120.0 . .
C69 C70 H70 120.0 . .
C70 C69 C72 117.5(8) . .
C68 C69 C70 120.0 . .
C68 C69 C72 119.3(8) . .
C69 C68 H68 120.0 . .
C67 C68 C69 120.0 . .
C67 C68 H68 120.0 . .
N9 C67 H67 120.0 . .
C68 C67 N9 120.0 . .
C68 C67 H67 120.0 . .
C69 C72 H72A 109.8 . .
C69 C72 H72B 109.8 . .
H72A C72 H72B 108.3 . .
C73 C72 C69 109.2(16) . .
C73 C72 H72A 109.8 . .
C73 C72 H72B 109.8 . .
C72 C73 H73A 107.6 . .
C72 C73 H73B 107.6 . .
C72 C73 C74 119.0(14) . .
H73A C73 H73B 107.0 . .
C74 C73 H73A 107.6 . .
C74 C73 H73B 107.6 . .
C77 N10 H10A 120.0 . .
C77 N10 C76 120.0 . .
C76 N10 H10A 120.0 . .
N10 C77 H77 120.0 . .
N10 C77 C78 120.0 . .
C78 C77 H77 120.0 . .
C77 C78 H78 120.0 . .
C77 C78 C74 120.0 . .
C74 C78 H78 120.0 . .
C78 C74 C73 122.8(7) . .
C75 C74 C73 117.2(7) . .
C75 C74 C78 120.0 . .
C74 C75 H75 120.0 . .
C74 C75 C76 120.0 . .
C76 C75 H75 120.0 . .
N10 C76 H76 120.0 . .
C75 C76 N10 120.0 . .
C75 C76 H76 120.0 . .
C79 N11 C80 121.3(8) . .
C79 N11 C81 121.5(8) . .
C81 N11 C80 117.2(7) . .
O13 C79 N11 125.6(10) . .
O13 C79 H79 117.2 . .
N11 C79 H79 117.2 . .
N11 C80 H80A 109.5 . .
N11 C80 H80B 109.5 . .
N11 C80 H80C 109.5 . .
H80A C80 H80B 109.5 . .
H80A C80 H80C 109.5 . .
H80B C80 H80C 109.5 . .
N11 C81 H81A 109.5 . .
N11 C81 H81B 109.5 . .
N11 C81 H81C 109.5 . .
H81A C81 H81B 109.5 . .
H81A C81 H81C 109.5 . .
H81B C81 H81C 109.5 . .
C82A N12A C83A 118(2) . .
C82A N12A C84A 126(2) . .
C84A N12A C83A 116(2) . .
O14A C82A N12A 126.4(19) . .
O14A C82A H82A 116.8 . .
N12A C82A H82A 116.8 . .
N12A C83A H83A 109.5 . .
N12A C83A H83B 109.5 . .
N12A C83A H83C 109.5 . .
H83A C83A H83B 109.5 . .
H83A C83A H83C 109.5 . .
H83B C83A H83C 109.5 . .
N12A C84A H84A 109.5 . .
N12A C84A H84B 109.5 . .
N12A C84A H84C 109.5 . .
H84A C84A H84B 109.5 . .
H84A C84A H84C 109.5 . .
H84B C84A H84C 109.5 . .
C82B N12B C83B 115(3) . .
C82B N12B C84B 107.8(19) . .
C84B N12B C83B 136(3) . .
O14B C82B N12B 128(2) . .
O14B C82B H82B 116.1 . .
N12B C82B H82B 116.1 . .
N12B C83B H83D 109.5 . .
N12B C83B H83E 109.5 . .
N12B C83B H83F 109.5 . .
H83D C83B H83E 109.5 . .
H83D C83B H83F 109.5 . .
H83E C83B H83F 109.5 . .
N12B C84B H84D 109.5 . .
N12B C84B H84E 109.5 . .
N12B C84B H84F 109.5 . .
H84D C84B H84E 109.5 . .
H84D C84B H84F 109.5 . .
H84E C84B H84F 109.5 . .
C85 N14 C86 131(3) . .
C85 N14 C87 128(3) . .
C87 N14 C86 101(3) . .
O15 C85 H85 118.7 . .
N14 C85 O15 123(4) . .
N14 C85 H85 118.7 . .
N14 C86 H86A 109.5 . .
N14 C86 H86B 109.5 . .
N14 C86 H86C 109.5 . .
H86A C86 H86B 109.5 . .
H86A C86 H86C 109.5 . .
H86B C86 H86C 109.5 . .
N14 C87 H87A 109.5 . .
N14 C87 H87B 109.5 . .
N14 C87 H87C 109.5 . .
H87A C87 H87B 109.5 . .
H87A C87 H87C 109.5 . .
H87B C87 H87C 109.5 . .
C88 N13 C89 123(3) . .
C88 N13 C90 118(3) . .
C89 N13 C90 119(3) . .
O16 C88 N13 120(3) . .
O16 C88 H88 119.8 . .
N13 C88 H88 119.8 . .
N13 C89 H89A 109.5 . .
N13 C89 H89B 109.5 . .
N13 C89 H89C 109.5 . .
H89A C89 H89B 109.5 . .
H89A C89 H89C 109.5 . .
H89B C89 H89C 109.5 . .
N13 C90 H90A 109.5 . .
N13 C90 H90B 109.5 . .
N13 C90 H90C 109.5 . .
H90A C90 H90B 109.5 . .
H90A C90 H90C 109.5 . .
H90B C90 H90C 109.5 . .

loop_
_geom_bond_atom_site_label_1
_geom_bond_atom_site_label_2
_geom_bond_distance
_geom_bond_site_symmetry_2
Zn1 Zn2 2.9832(9) .
Zn1 O1 2.044(4) 4_666
Zn1 O4 2.021(4) .
Zn1 O5 2.059(4) .
Zn1 O8 2.033(4) .
Zn1 N5 2.047(4) .
Zn2 O2 2.043(4) 4_666
Zn2 O3 2.060(4) .
Zn2 O6 2.035(4) .
Zn2 O7 2.048(4) 4_676
Zn2 N6 2.027(4) 1_455
O1 Zn1 2.044(4) 4_565
O1 C1 1.249(7) .
O2 Zn2 2.043(4) 4_565
O2 C1 1.259(7) .
O3 C18 1.254(7) .
O4 C18 1.250(7) .
O5 C36 1.258(7) .
O6 C36 1.256(7) .
O7 Zn2 2.048(4) 4_575
O7 C19 1.253(7) .
O8 C19 1.259(7) 4_676
N1 C8 1.340(9) .
N1 C10 1.344(8) .
N2 C9 1.332(9) .
N2 C11 1.329(9) .
N3 C26 1.334(9) .
N3 C28 1.340(9) .
N4 C27 1.342(10) .
N4 C29 1.327(9) .
N5 C37 1.345(8) .
N5 C41 1.333(8) .
N6 Zn2 2.027(4) 1_655
N6 C46 1.328(8) .
N6 C47 1.304(8) .
C1 C2 1.506(8) .
C2 C3 1.387(9) .
C2 C7 1.377(8) .
C3 H3 0.9300 .
C3 C4 1.375(11) .
C4 H4 0.9300 .
C4 C5 1.386(11) .
C5 H5 0.9300 .
C5 C6 1.389(10) .
C6 C7 1.381(9) .
C6 C8 1.486(9) .
C7 H7 0.9300 .
C8 C9 1.359(10) .
C9 H9 0.9300 .
C10 H10 0.9300 .
C10 C11 1.363(10) .
C11 C12 1.479(9) .
C12 C13 1.404(10) .
C12 C17 1.386(10) .
C13 H13 0.9300 .
C13 C14 1.376(11) .
C14 H14 0.9300 .
C14 C15 1.392(12) .
C15 H15 0.9300 .
C15 C16 1.378(10) .
C16 C17 1.386(9) .
C16 C18 1.506(9) .
C17 H17 0.9300 .
C19 O8 1.259(7) 4_575
C19 C20 1.496(8) .
C20 C21 1.391(8) .
C20 C25 1.394(9) .
C21 H21 0.9300 .
C21 C22 1.385(9) .
C22 C23 1.376(11) .
C22 C26 1.494(9) .
C23 H23 0.9300 .
C23 C24 1.391(11) .
C24 H24 0.9300 .
C24 C25 1.374(10) .
C25 H25 0.9300 .
C26 C27 1.373(10) .
C27 H27 0.9300 .
C28 H28 0.9300 .
C28 C29 1.372(10) .
C29 C30 1.496(9) .
C30 C31 1.394(10) .
C30 C35 1.389(9) .
C31 H31 0.9300 .
C31 C32 1.376(10) .
C32 H32 0.9300 .
C32 C33 1.392(10) .
C33 H33 0.9300 .
C33 C34 1.385(10) .
C34 C35 1.395(9) .
C34 C36 1.498(9) .
C35 H35 0.9300 .
C37 H37 0.9300 .
C37 C38 1.375(8) .
C38 H38 0.9300 .
C38 C39 1.395(10) .
C39 C40 1.375(10) .
C39 C42 1.501(8) .
C40 H40 0.9300 .
C40 C41 1.378(8) .
C41 H41 0.9300 .
C42 H42A 0.9700 .
C42 H42B 0.9700 .
C42 C43 1.380(12) .
C43 H43A 0.9700 .
C43 H43B 0.9700 .
C43 C44 1.510(9) .
C44 C45 1.363(11) .
C44 C48 1.342(12) .
C45 H45 0.9300 .
C45 C46 1.374(9) .
C46 H46 0.9300 .
C47 H47 0.9300 .
C47 C48 1.379(10) .
C48 H48 0.9300 .
Zn3 Zn3 3.0085(14) 3_666
Zn3 O9 2.027(6) 2_656
Zn3 O10 2.032(6) 4_565
Zn3 O11 2.020(6) .
Zn3 O12 2.040(6) 3_666
Zn3 N9 2.074(8) .
O9 Zn3 2.027(6) 2_646
O9 C49 1.250(10) .
O10 Zn3 2.032(6) 4_666
O10 C49 1.264(9) .
O11 C66 1.250(10) .
O12 Zn3 2.040(6) 3_666
O12 C66 1.268(10) .
N7 C56 1.332(9) .
N7 C58 1.334(9) .
N8 C57 1.339(9) .
N8 C59 1.340(8) .
C49 C50 1.486(11) .
C50 C51 1.408(10) .
C50 C55 1.390(11) .
C51 H51 0.9300 .
C51 C52 1.376(10) .
C52 C53 1.396(9) .
C52 C56 1.487(9) .
C53 H53 0.9300 .
C53 C54 1.383(11) .
C54 H54 0.9300 .
C54 C55 1.369(12) .
C55 H55 0.9300 .
C56 C57 1.396(9) .
C57 H57 0.9300 .
C58 H58 0.9300 .
C58 C59 1.385(9) .
C59 C60 1.483(9) .
C60 C61 1.384(10) .
C60 C65 1.384(9) .
C61 H61 0.9300 .
C61 C62 1.394(10) .
C62 C63 1.379(11) .
C62 C66 1.508(12) .
C63 H63 0.9300 .
C63 C64 1.364(13) .
C64 H64 0.9300 .
C64 C65 1.378(11) .
C65 H65 0.9300 .
N9 C71 1.3900 .
N9 C67 1.3900 .
C71 H71 0.9300 .
C71 C70 1.3900 .
C70 H70 0.9300 .
C70 C69 1.3900 .
C69 C68 1.3900 .
C69 C72 1.530(17) .
C68 H68 0.9300 .
C68 C67 1.3900 .
C67 H67 0.9300 .
C72 H72A 0.9700 .
C72 H72B 0.9700 .
C72 C73 1.448(18) .
C73 H73A 0.9700 .
C73 H73B 0.9700 .
C73 C74 1.531(15) .
N10 H10A 0.8600 .
N10 C77 1.3900 .
N10 C76 1.3900 .
C77 H77 0.9300 .
C77 C78 1.3900 .
C78 H78 0.9300 .
C78 C74 1.3900 .
C74 C75 1.3900 .
C75 H75 0.9300 .
C75 C76 1.3900 .
C76 H76 0.9300 .
O13 C79 1.228(10) .
N11 C79 1.323(10) .
N11 C80 1.444(11) .
N11 C81 1.443(10) .
C79 H79 0.9300 .
C80 H80A 0.9600 .
C80 H80B 0.9600 .
C80 H80C 0.9600 .
C81 H81A 0.9600 .
C81 H81B 0.9600 .
C81 H81C 0.9600 .
O14A C82A 1.244(19) .
N12A C82A 1.28(2) .
N12A C83A 1.46(4) .
N12A C84A 1.40(2) .
C82A H82A 0.9300 .
C83A H83A 0.9600 .
C83A H83B 0.9600 .
C83A H83C 0.9600 .
C84A H84A 0.9600 .
C84A H84B 0.9600 .
C84A H84C 0.9600 .
O14B C82B 1.24(2) .
N12B C82B 1.33(3) .
N12B C83B 1.47(4) .
N12B C84B 1.44(3) .
C82B H82B 0.9300 .
C83B H83D 0.9600 .
C83B H83E 0.9600 .
C83B H83F 0.9600 .
C84B H84D 0.9600 .
C84B H84E 0.9600 .
C84B H84F 0.9600 .
O15 C85 1.38(4) .
N14 C85 1.10(4) .
N14 C86 1.44(4) .
N14 C87 1.44(4) .
C85 H85 0.9300 .
C86 H86A 0.9600 .
C86 H86B 0.9600 .
C86 H86C 0.9600 .
C87 H87A 0.9600 .
C87 H87B 0.9600 .
C87 H87C 0.9600 .
O16 C88 1.22(2) .
N13 C88 1.31(2) .
N13 C89 1.43(2) .
N13 C90 1.44(2) .
C88 H88 0.9300 .
C89 H89A 0.9600 .
C89 H89B 0.9600 .
C89 H89C 0.9600 .
C90 H90A 0.9600 .
C90 H90B 0.9600 .
C90 H90C 0.9600 .
